data_2227465
loop_
_publ_author_name
'Zhu, Li-Cai'

_publ_section_title
;
 Ammonium (<i>E</i>)-3-(4-hydroxy-3-methoxyphenyl)prop-2-enoate
 monohydrate
;
_journal_coeditor_code GK2311
_journal_issue 11
_journal_name_full 'Acta Crystallographica Section E'
_journal_page_first o2953
_journal_paper_doi 10.1107/S1600536810042777
_journal_volume 66
_journal_year 2010
_chemical_formula_iupac 'N1 H4 +, C10 H9 O4 -, H2 O'
_chemical_formula_moiety 'H4 N +, C10 H9 O4 -, H2 O'
_chemical_formula_sum 'C10 H15 N O5'
_chemical_formula_weight 229.23
_chemical_name_common
;
ammonium ferulate monohydrate
;
_chemical_name_systematic
;
Ammonium (<i>E</i>)-3-(4-hydroxy-3-methoxyphenyl)prop-2-enoate monohydrate
;
_space_group_IT_number 14
_symmetry_cell_setting monoclinic
_symmetry_space_group_name_Hall '-P 2yn'
_symmetry_space_group_name_H-M 'P 1 21/n 1'
_atom_sites_solution_hydrogens geom
_atom_sites_solution_primary direct
_atom_sites_solution_secondary difmap
_audit_creation_method SHELXL-97
_cell_angle_alpha 90.00
_cell_angle_beta 100.525(3)
_cell_angle_gamma 90.00
_cell_formula_units_Z 4
_cell_length_a 8.6613(19)
_cell_length_b 8.3282(18)
_cell_length_c 16.457(4)
_cell_measurement_reflns_used 1012
_cell_measurement_temperature 296(2)
_cell_measurement_theta_max 21.02
_cell_measurement_theta_min 2.49
_cell_volume 1167.1(5)
_computing_cell_refinement 'SAINT (Bruker, 2004)'
_computing_data_collection 'APEX2 (Bruker, 2004)'
_computing_data_reduction 'SAINT (Bruker, 2004)'
_computing_molecular_graphics 'SHELXTL (Sheldrick, 2008)'
_computing_publication_material 'SHELXL97 (Sheldrick, 2008)'
_computing_structure_refinement 'SHELXL97 (Sheldrick, 2008)'
_computing_structure_solution 'SHELXS97 (Sheldrick, 2008)'
_diffrn_ambient_temperature 296(2)
_diffrn_measured_fraction_theta_full 0.997
_diffrn_measured_fraction_theta_max 0.997
_diffrn_measurement_device_type 'Bruker APEXII'
_diffrn_measurement_method '\f and \w scan'
_diffrn_radiation_monochromator graphite
_diffrn_radiation_source 'fine-focus sealed tube'
_diffrn_radiation_type MoK\a
_diffrn_radiation_wavelength 0.71073
_diffrn_reflns_av_R_equivalents 0.0395
_diffrn_reflns_av_sigmaI/netI 0.0461
_diffrn_reflns_limit_h_max 10
_diffrn_reflns_limit_h_min -9
_diffrn_reflns_limit_k_max 9
_diffrn_reflns_limit_k_min -9
_diffrn_reflns_limit_l_max 19
_diffrn_reflns_limit_l_min -19
_diffrn_reflns_number 5831
_diffrn_reflns_theta_full 25.20
_diffrn_reflns_theta_max 25.20
_diffrn_reflns_theta_min 2.49
_diffrn_standards_decay_% 0
_diffrn_standards_interval_count 0
_diffrn_standards_interval_time 0
_diffrn_standards_number 0
_exptl_absorpt_coefficient_mu 0.105
_exptl_absorpt_correction_type none
_exptl_crystal_colour Colourless
_exptl_crystal_density_diffrn 1.305
_exptl_crystal_density_method 'not measured'
_exptl_crystal_description block
_exptl_crystal_F_000 488
_exptl_crystal_size_max 0.30
_exptl_crystal_size_mid 0.27
_exptl_crystal_size_min 0.26
_refine_diff_density_max 0.178
_refine_diff_density_min -0.181
_refine_ls_extinction_coef 0.011(2)
_refine_ls_extinction_expression Fc^*^=kFc[1+0.001xFc^2^\l^3^/sin(2\q)]^-1/4^
_refine_ls_extinction_method 'SHELXL97 (Sheldrick, 2008)'
_refine_ls_goodness_of_fit_ref 1.010
_refine_ls_hydrogen_treatment mixed
_refine_ls_matrix_type full
_refine_ls_number_parameters 166
_refine_ls_number_reflns 2090
_refine_ls_number_restraints 7
_refine_ls_restrained_S_all 1.015
_refine_ls_R_factor_all 0.0769
_refine_ls_R_factor_gt 0.0430
_refine_ls_shift/su_max 0.000
_refine_ls_shift/su_mean 0.000
_refine_ls_structure_factor_coef Fsqd
_refine_ls_weighting_details 'calc w=1/[\s^2^(Fo^2^)+(0.0482P)^2^+0.1060P] where P=(Fo^2^+2Fc^2^)/3'
_refine_ls_weighting_scheme calc
_refine_ls_wR_factor_gt 0.0940
_refine_ls_wR_factor_ref 0.1108
_reflns_number_gt 1348
_reflns_number_total 2090
_reflns_threshold_expression I>2sigma(I)
_cod_data_source_file gk2311.cif
_cod_data_source_block I
_cod_original_sg_symbol_H-M 'P 21/n'
_cod_database_code 2227465
_cod_database_fobs_code 2227465

loop_
_symmetry_equiv_pos_as_xyz
'x, y, z'
'-x+1/2, y+1/2, -z+1/2'
'-x, -y, -z'
'x-1/2, -y-1/2, z-1/2'

loop_
_atom_site_type_symbol
_atom_site_label
_atom_site_fract_x
_atom_site_fract_y
_atom_site_fract_z
_atom_site_U_iso_or_equiv
_atom_site_adp_type
_atom_site_calc_flag
_atom_site_refinement_flags
_atom_site_occupancy
_atom_site_disorder_assembly
_atom_site_disorder_group
C C1 0.9208(2) -0.0647(2) 0.33845(13) 0.0374(5) Uani d . 1 . .
C C2 0.9382(2) 0.0503(2) 0.27793(12) 0.0361(5) Uani d . 1 . .
C C3 0.8765(2) 0.2015(2) 0.28226(13) 0.0413(5) Uani d . 1 . .
H H3 0.8884 0.2782 0.2428 0.050 Uiso calc R 1 . .
C C4 0.7969(2) 0.2398(3) 0.34519(14) 0.0432(6) Uani d . 1 . .
H H4 0.7547 0.3421 0.3470 0.052 Uiso calc R 1 . .
C C5 0.7786(2) 0.1292(2) 0.40548(13) 0.0387(5) Uani d . 1 . .
C C6 0.8419(2) -0.0247(2) 0.40114(13) 0.0402(5) Uani d . 1 . .
H H6 0.8306 -0.1007 0.4410 0.048 Uiso calc R 1 . .
C C7 0.9605(3) -0.3375(3) 0.38312(16) 0.0617(7) Uani d . 1 . .
H H7A 1.0047 -0.3081 0.4389 0.093 Uiso calc R 1 . .
H H7B 1.0094 -0.4342 0.3687 0.093 Uiso calc R 1 . .
H H7C 0.8496 -0.3550 0.3785 0.093 Uiso calc R 1 . .
C C8 0.6979(2) 0.1798(3) 0.47158(13) 0.0438(6) Uani d . 1 . .
H H8 0.6529 0.2815 0.4650 0.053 Uiso calc R 1 . .
C C9 0.6790(2) 0.1034(3) 0.53912(13) 0.0438(6) Uani d . 1 . .
H H9 0.7113 -0.0031 0.5454 0.053 Uiso calc R 1 . .
C C10 0.6093(3) 0.1780(3) 0.60560(14) 0.0413(5) Uani d . 1 . .
O O1 0.98669(18) -0.21136(16) 0.32848(9) 0.0492(4) Uani d . 1 . .
O O2 1.01519(18) 0.00231(17) 0.21705(9) 0.0479(4) Uani d . 1 . .
H H2 1.0125 0.0744 0.1829 0.072 Uiso calc R 1 . .
O O3 0.5464(2) 0.31626(18) 0.59297(9) 0.0557(5) Uani d . 1 . .
O O4 0.61918(18) 0.10581(17) 0.67298(9) 0.0503(4) Uani d . 1 . .
N N1 0.6808(3) 0.7821(2) 0.69610(14) 0.0506(5) Uani d D 1 . .
H H10 0.674(3) 0.894(2) 0.6905(15) 0.076 Uiso d D 1 . .
H H11 0.595(2) 0.740(3) 0.7154(16) 0.076 Uiso d D 1 . .
H H12 0.685(3) 0.733(3) 0.6460(12) 0.076 Uiso d D 1 . .
H H13 0.764(2) 0.748(3) 0.7335(14) 0.076 Uiso d D 1 . .
O O1W 0.3143(2) 0.3867(2) 0.45407(11) 0.0698(6) Uani d D 1 . .
H H1W 0.381(3) 0.358(3) 0.4970(14) 0.105 Uiso d D 1 . .
H H2W 0.340(3) 0.481(2) 0.4400(18) 0.105 Uiso d D 1 . .

loop_
_atom_site_aniso_label
_atom_site_aniso_U_11
_atom_site_aniso_U_22
_atom_site_aniso_U_33
_atom_site_aniso_U_12
_atom_site_aniso_U_13
_atom_site_aniso_U_23
C1 0.0408(12) 0.0330(12) 0.0394(13) -0.0007(9) 0.0098(10) -0.0022(9)
C2 0.0411(12) 0.0403(12) 0.0302(12) -0.0040(10) 0.0150(10) -0.0019(9)
C3 0.0522(14) 0.0365(12) 0.0379(13) 0.0032(10) 0.0157(11) 0.0069(10)
C4 0.0514(14) 0.0374(12) 0.0436(14) 0.0050(10) 0.0160(11) 0.0022(10)
C5 0.0458(13) 0.0380(12) 0.0351(12) 0.0004(10) 0.0146(10) -0.0029(10)
C6 0.0506(13) 0.0395(12) 0.0325(12) -0.0025(10) 0.0128(10) 0.0036(10)
C7 0.0783(19) 0.0395(14) 0.0704(19) 0.0025(12) 0.0220(15) 0.0129(12)
C8 0.0524(14) 0.0392(12) 0.0431(14) 0.0014(10) 0.0171(11) -0.0034(10)
C9 0.0572(14) 0.0362(12) 0.0414(14) 0.0010(11) 0.0182(11) -0.0016(10)
C10 0.0491(14) 0.0399(13) 0.0374(13) -0.0037(11) 0.0143(11) -0.0042(11)
O1 0.0673(10) 0.0356(9) 0.0503(10) 0.0052(7) 0.0253(8) 0.0039(7)
O2 0.0635(10) 0.0432(9) 0.0443(10) 0.0073(8) 0.0290(8) 0.0043(7)
O3 0.0868(13) 0.0443(10) 0.0416(10) 0.0147(8) 0.0259(9) 0.0026(7)
O4 0.0731(11) 0.0449(9) 0.0375(9) 0.0043(8) 0.0223(8) 0.0025(7)
N1 0.0660(15) 0.0430(12) 0.0436(13) -0.0077(11) 0.0120(11) 0.0037(10)
O1W 0.0854(14) 0.0635(12) 0.0582(13) 0.0016(11) 0.0068(10) -0.0008(10)

loop_
_atom_type_symbol
_atom_type_description
_atom_type_scat_dispersion_real
_atom_type_scat_dispersion_imag
_atom_type_scat_source
C C 0.0033 0.0016 'International Tables Vol C Tables 4.2.6.8 and 6.1.1.4'
H H 0.0000 0.0000 'International Tables Vol C Tables 4.2.6.8 and 6.1.1.4'
N N 0.0061 0.0033 'International Tables Vol C Tables 4.2.6.8 and 6.1.1.4'
O O 0.0106 0.0060 'International Tables Vol C Tables 4.2.6.8 and 6.1.1.4'

loop_
_geom_angle_atom_site_label_1
_geom_angle_atom_site_label_2
_geom_angle_atom_site_label_3
_geom_angle_site_symmetry_1
_geom_angle_site_symmetry_3
_geom_angle
_geom_angle_publ_flag
O1 C1 C6 . . 125.42(19) ?
O1 C1 C2 . . 114.84(18) ?
C6 C1 C2 . . 119.74(19) ?
O2 C2 C3 . . 123.65(18) ?
O2 C2 C1 . . 116.80(18) ?
C3 C2 C1 . . 119.54(18) ?
C2 C3 C4 . . 120.12(19) ?
C2 C3 H3 . . 119.9 ?
C4 C3 H3 . . 119.9 ?
C3 C4 C5 . . 121.45(19) ?
C3 C4 H4 . . 119.3 ?
C5 C4 H4 . . 119.3 ?
C4 C5 C6 . . 118.34(19) ?
C4 C5 C8 . . 118.43(19) ?
C6 C5 C8 . . 123.21(19) ?
C1 C6 C5 . . 120.79(19) ?
C1 C6 H6 . . 119.6 ?
C5 C6 H6 . . 119.6 ?
O1 C7 H7A . . 109.5 ?
O1 C7 H7B . . 109.5 ?
H7A C7 H7B . . 109.5 ?
O1 C7 H7C . . 109.5 ?
H7A C7 H7C . . 109.5 ?
H7B C7 H7C . . 109.5 ?
C9 C8 C5 . . 129.8(2) ?
C9 C8 H8 . . 115.1 ?
C5 C8 H8 . . 115.1 ?
C8 C9 C10 . . 123.5(2) ?
C8 C9 H9 . . 118.3 ?
C10 C9 H9 . . 118.3 ?
O4 C10 O3 . . 122.48(19) ?
O4 C10 C9 . . 118.9(2) ?
O3 C10 C9 . . 118.6(2) ?
C1 O1 C7 . . 117.54(17) ?
C2 O2 H2 . . 109.5 ?
H10 N1 H11 . . 111(2) ?
H10 N1 H12 . . 111(2) ?
H11 N1 H12 . . 108(2) ?
H10 N1 H13 . . 114(2) ?
H11 N1 H13 . . 104(2) ?
H12 N1 H13 . . 108(2) ?
H1W O1W H2W . . 108(2) ?

loop_
_geom_bond_atom_site_label_1
_geom_bond_atom_site_label_2
_geom_bond_site_symmetry_2
_geom_bond_distance
_geom_bond_publ_flag
C1 O1 . 1.371(2) ?
C1 C6 . 1.378(3) ?
C1 C2 . 1.409(3) ?
C2 O2 . 1.361(2) ?
C2 C3 . 1.375(3) ?
C3 C4 . 1.383(3) ?
C3 H3 . 0.9300 ?
C4 C5 . 1.384(3) ?
C4 H4 . 0.9300 ?
C5 C6 . 1.401(3) ?
C5 C8 . 1.458(3) ?
C6 H6 . 0.9300 ?
C7 O1 . 1.428(2) ?
C7 H7A . 0.9600 ?
C7 H7B . 0.9600 ?
C7 H7C . 0.9600 ?
C8 C9 . 1.317(3) ?
C8 H8 . 0.9300 ?
C9 C10 . 1.480(3) ?
C9 H9 . 0.9300 ?
C10 O4 . 1.250(2) ?
C10 O3 . 1.274(2) ?
O2 H2 . 0.8200 ?
N1 H10 . 0.942(17) ?
N1 H11 . 0.927(17) ?
N1 H12 . 0.926(17) ?
N1 H13 . 0.903(17) ?
O1W H1W . 0.863(16) ?
O1W H2W . 0.863(16) ?

loop_
_geom_hbond_atom_site_label_D
_geom_hbond_atom_site_label_H
_geom_hbond_atom_site_label_A
_geom_hbond_site_symmetry_A
_geom_hbond_distance_DH
_geom_hbond_distance_HA
_geom_hbond_distance_DA
_geom_hbond_angle_DHA
O1W H2W O3 3_666 0.863(16) 2.071(18) 2.918(2) 167(3)
O1W H1W O3 . 0.863(16) 1.958(17) 2.817(2) 173(3)
N1 H13 O4 2_656 0.903(17) 2.057(19) 2.904(3) 156(2)
N1 H12 O1W 3_666 0.926(17) 1.927(18) 2.850(3) 175(2)
N1 H11 O1 4_566 0.927(17) 2.25(2) 3.043(3) 144(2)
N1 H11 O2 4_566 0.927(17) 2.14(2) 2.823(2) 130(2)
N1 H10 O4 1_565 0.942(17) 1.831(17) 2.761(3) 169(2)
O2 H2 O3 4_665 0.82 1.81 2.594(2) 160.4

loop_
_cod_related_entry_id
_cod_related_entry_database
_cod_related_entry_code
1 ChemSpider 30656227
